data_2001278
loop_
_publ_author_name
'Ha, H.-J.'
'Park, K. P.'
'Jeong, J. H.'

_publ_section_title
;
 Structure of (<i>E</i>)-3-bromo-4-nitro-4-phenyl-3-buten-2-one
;
_journal_issue 10
_journal_name_full 'Acta Crystallographica Section C'
_journal_page_first 1720
_journal_page_last 1721
_journal_paper_doi 10.1107/S0108270193003956
_journal_volume 49
_journal_year 1993
_chemical_formula_sum 'C10 H8 Br N O3'
_chemical_formula_weight 270.08
_symmetry_cell_setting orthorhombic
_symmetry_space_group_name_Hall 'P 2c -2n'
_symmetry_space_group_name_H-M 'P n a 21'
_cell_angle_alpha 90
_cell_angle_beta 90
_cell_angle_gamma 90
_cell_formula_units_Z 4
_cell_length_a 11.1370(10)
_cell_length_b 17.361(2)
_cell_length_c 5.5641(4)
_cell_volume 1075.82(18)
_diffrn_radiation_type Mo
_diffrn_radiation_wavelength 0.71073
_exptl_absorpt_coefficient_mu 3.767
_exptl_crystal_density_diffrn 1.666
_exptl_crystal_F_000 536
_cod_data_source_file as1011.cif
_cod_data_source_block as1011a
_cod_original_cell_volume 1075.8(2)
_cod_original_formula_sum 'C10 H8 Br1 N1 O3'
_cod_database_code 2001278

loop_
_atom_site_label
_atom_site_fract_x
_atom_site_fract_y
_atom_site_fract_z
_atom_site_U_iso_or_equiv
Br .22640(10) .22330(10) .2500 .0620(10)
N -.0361(5) .2651(3) .763(3) .052(7)
O(1) .1142(8) .0934(3) .6503(15) .094(7)
O(2) -.0811(7) .2029(4) .780(2) .095(7)
O(3) -.0689(8) .3176(4) .8791(19) .114(8)
C(1) -.0239(10) .1035(6) .325(2) .066(8)
C(2) .0624(8) .1306(5) .5033(18) .050(6)
C(3) .1027(8) .2153(4) .4750(15) .042(5)
C(4) .0616(7) .2773(4) .5893(15) .036(4)
C(41) .1050(7) .3579(4) .5680(16) .038(5)
C(42) .1781(7) .3887(4) .742(3) .049(7)
C(43) .2178(9) .4642(5) .726(3) .063(8)
C(44) .1883(9) .5068(5) .531(2) .062(7)
C(45) .1152(8) .4778(4) .3571(19) .060(7)
C(46) .0716(8) .4023(5) .3739(18) .052(6)
H(11) -.0510(10) .1458(6) .231(2) .31(2)
H(12) -.0904(10) .0804(6) .404(2) .2(7)
H(13) .0135(10) .0666(6) .223(2) .2(4)
H(42) .2017(7) .3579(4) .875(3) .05(3)
H(43) .2653(9) .4858(5) .851(3) .1(3)
H(44) .2191(9) .5576(5) .515(2) .05(3)
H(45) .0937(8) .5090(4) .2235(19) .08(12)
H(46) .0198(8) .3821(5) .2537(18) .08(8)

loop_
_geom_angle_atom_site_label_1
_geom_angle_atom_site_label_2
_geom_angle_atom_site_label_3
_geom_angle
O(3) N O(2) 121.7000
C(4) N O(2) 119.6(9)
C(4) N O(3) 118.7(6)
C(1) C(2) O(1) 127.7(8)
C(3) C(2) O(1) 116.4(9)
C(3) C(2) C(1) 115.3(8)
C(2) C(3) Br 110.7(6)
C(4) C(3) Br 120.9(6)
C(4) C(3) C(2) 128.4(8)
C(3) C(4) N 116.8(6)
C(41) C(4) N 115.4(6)
C(41) C(4) C(3) 127.8(7)
C(42) C(41) C(4) 120.3(8)
C(46) C(41) C(4) 120.1(8)
C(46) C(41) C(42) 119.6(7)
C(43) C(42) C(41) 120.9(3)
C(44) C(43) C(42) 119.3(3)
C(45) C(44) C(43) 120.9(8)
C(46) C(45) C(44) 120.4(9)
C(45) C(46) C(41) 118.8(9)

loop_
_geom_bond_atom_site_label_1
_geom_bond_atom_site_label_2
_geom_bond_distance
Br C(3) 1.867(8)
O(1) C(2) 1.191(11)
N O(2) 1.195(8)
N O(3) 1.176(11)
N C(4) 1.470(12)
C(1) C(2) 1.462(13)
C(2) C(3) 1.545(11)
C(3) C(4) 1.331(10)
C(4) C(41) 1.485(10)
C(41) C(42) 1.372(14)
C(41) C(46) 1.379(13)
C(42) C(43) 1.386(10)
C(43) C(44) 1.355(18)
C(44) C(45) 1.361(14)
C(45) C(46) 1.401(11)
